data_4319976
loop_
_publ_author_name
'Luc LePichon'
'Douglas W. Stephan'

_publ_section_title
;
 Contrasting Formation of a (Phenylthio)phosphinimine and
 (Phenylthio)phosphazide. Synthesis of Metal Complexes
;
_journal_name_full 'Inorganic Chemistry'
_journal_page_first 3827
_journal_page_last 3829
_journal_paper_doi 10.1021/ic001303x
_journal_volume 40
_journal_year 2001
_chemical_formula_sum 'C38 H67 Cl2 Fe N6 P2 S2'
_chemical_formula_weight 860.79
_space_group_IT_number 14
_symmetry_cell_setting monoclinic
_symmetry_space_group_name_Hall '-P 2yn'
_symmetry_space_group_name_H-M 'P 1 21/n 1'
_atom_sites_solution_hydrogens geom
_atom_sites_solution_primary direct
_atom_sites_solution_secondary difmap
_audit_creation_method SHELXL-97
_cell_angle_alpha 90.00
_cell_angle_beta 93.821(8)
_cell_angle_gamma 90.00
_cell_formula_units_Z 4
_cell_length_a 13.917(5)
_cell_length_b 21.409(7)
_cell_length_c 15.513(5)
_cell_measurement_temperature 293(2)
_cell_measurement_theta_max 24.0
_cell_measurement_theta_min 2.0
_cell_volume 4612(3)
_computing_structure_refinement 'SHELXL-97 (Sheldrick, 1997)'
_computing_structure_solution 'SHELXS-97 (Sheldrick, 1990)'
_diffrn_ambient_temperature 293(2)
_diffrn_measured_fraction_theta_full 0.977
_diffrn_measured_fraction_theta_max 0.977
_diffrn_radiation_monochromator graphite
_diffrn_radiation_source 'fine-focus sealed tube'
_diffrn_radiation_type MoK\a
_diffrn_radiation_wavelength 0.71073
_diffrn_reflns_av_R_equivalents 0.0409
_diffrn_reflns_av_sigmaI/netI 0.0499
_diffrn_reflns_limit_h_max 11
_diffrn_reflns_limit_h_min -16
_diffrn_reflns_limit_k_max 25
_diffrn_reflns_limit_k_min -24
_diffrn_reflns_limit_l_max 15
_diffrn_reflns_limit_l_min -18
_diffrn_reflns_number 18168
_diffrn_reflns_theta_full 25.00
_diffrn_reflns_theta_max 25.00
_diffrn_reflns_theta_min 1.90
_exptl_absorpt_coefficient_mu 0.635
_exptl_absorpt_correction_T_max 0.152641
_exptl_absorpt_correction_T_min 0.029506
_exptl_absorpt_correction_type sadabs
_exptl_crystal_density_diffrn 1.240
_exptl_crystal_density_method 'not measured'
_exptl_crystal_F_000 1836
_exptl_crystal_size_max 0.35
_exptl_crystal_size_mid 0.31
_exptl_crystal_size_min 0.28
_refine_diff_density_max 0.738
_refine_diff_density_min -0.407
_refine_diff_density_rms 0.069
_refine_ls_extinction_method none
_refine_ls_goodness_of_fit_ref 0.564
_refine_ls_hydrogen_treatment mixed
_refine_ls_matrix_type full
_refine_ls_number_parameters 460
_refine_ls_number_reflns 7932
_refine_ls_number_restraints 0
_refine_ls_restrained_S_all 0.564
_refine_ls_R_factor_all 0.0672
_refine_ls_R_factor_gt 0.0534
_refine_ls_shift/su_max 0.594
_refine_ls_shift/su_mean 0.041
_refine_ls_structure_factor_coef Fsqd
_refine_ls_weighting_details 'calc w=1/[\s^2^(Fo^2^)+(0.1949P)^2^+11.4083P] where P=(Fo^2^+2Fc^2^)/3'
_refine_ls_weighting_scheme calc
_refine_ls_wR_factor_gt 0.1554
_refine_ls_wR_factor_ref 0.1734
_reflns_number_gt 6185
_reflns_number_total 7932
_reflns_threshold_expression >2sigma(I)
_cod_data_source_file ic001303x_3.cif
_cod_data_source_block (t-Bu3PN3CH2SPh)2FeCl2
_cod_database_code 4319976

loop_
_symmetry_equiv_pos_as_xyz
'x, y, z'
'-x+1/2, y+1/2, -z+1/2'
'-x, -y, -z'
'x-1/2, -y-1/2, z-1/2'

loop_
_atom_site_label
_atom_site_type_symbol
_atom_site_fract_x
_atom_site_fract_y
_atom_site_fract_z
_atom_site_U_iso_or_equiv
_atom_site_adp_type
_atom_site_occupancy
_atom_site_symmetry_multiplicity
_atom_site_calc_flag
_atom_site_refinement_flags
_atom_site_disorder_assembly
_atom_site_disorder_group
Fe1 Fe 0.62306(3) 0.17994(2) 0.84686(3) 0.04838(17) Uani 1 1 d . . .
Cl1 Cl 0.53344(7) 0.26362(6) 0.89034(7) 0.0812(3) Uani 1 1 d . . .
Cl2 Cl 0.53275(8) 0.09285(5) 0.82669(7) 0.0780(3) Uani 1 1 d . . .
P1 P 0.79373(6) 0.07642(4) 0.64319(5) 0.0456(2) Uani 1 1 d . . .
P2 P 0.72146(6) 0.09878(4) 1.11213(5) 0.0478(2) Uani 1 1 d . . .
S1 S 0.72367(12) 0.31998(5) 0.64515(7) 0.0888(4) Uani 1 1 d . . .
S2 S 0.82810(8) 0.29949(5) 0.86971(6) 0.0675(3) Uani 1 1 d . . .
N1 N 0.66533(19) 0.21133(12) 0.72526(16) 0.0452(6) Uani 1 1 d . . .
N2 N 0.7105(2) 0.17817(12) 0.67312(16) 0.0483(6) Uani 1 1 d . . .
N3 N 0.73802(19) 0.12360(11) 0.70755(16) 0.0446(6) Uani 1 1 d . . .
N4 N 0.75865(19) 0.18452(11) 0.91097(16) 0.0448(6) Uani 1 1 d . . .
N5 N 0.77857(19) 0.16116(12) 0.98656(16) 0.0465(6) Uani 1 1 d . . .
N6 N 0.7030(2) 0.13609(13) 1.01867(18) 0.0561(7) Uani 1 1 d . . .
C1 C 0.8231(6) 0.0107(3) 0.7180(4) 0.131(3) Uani 1 1 d . . .
C2 C 0.9323(10) 0.0512(7) 0.7713(8) 0.381(14) Uani 1 1 d . . .
H2A H 0.9613 0.0249 0.8159 0.572 Uiso 1 1 calc R . .
H2B H 0.9129 0.0899 0.7962 0.572 Uiso 1 1 calc R . .
H2C H 0.9779 0.0594 0.7290 0.572 Uiso 1 1 calc R . .
C3 C 0.7700(9) 0.0032(4) 0.7872(5) 0.221(6) Uani 1 1 d . . .
H3B H 0.7900 -0.0342 0.8176 0.332 Uiso 1 1 calc R . .
H3C H 0.7032 -0.0001 0.7681 0.332 Uiso 1 1 calc R . .
H3D H 0.7793 0.0384 0.8251 0.332 Uiso 1 1 calc R . .
C4 C 0.8670(5) -0.0465(2) 0.6759(4) 0.115(2) Uani 1 1 d . . .
H4A H 0.8747 -0.0797 0.7174 0.172 Uiso 1 1 calc R . .
H4B H 0.9287 -0.0356 0.6559 0.172 Uiso 1 1 calc R . .
H4C H 0.8251 -0.0601 0.6278 0.172 Uiso 1 1 calc R . .
C5 C 0.7087(5) 0.0465(4) 0.5547(4) 0.142(3) Uani 1 1 d . . .
C6 C 0.6400(8) -0.0055(5) 0.6186(10) 0.312(10) Uani 1 1 d . . .
H6B H 0.5924 -0.0267 0.5817 0.468 Uiso 1 1 calc R . .
H6C H 0.6087 0.0182 0.6612 0.468 Uiso 1 1 calc R . .
H6D H 0.6824 -0.0356 0.6468 0.468 Uiso 1 1 calc R . .
C7 C 0.6423(5) 0.0902(4) 0.5203(5) 0.172(4) Uani 1 1 d . . .
H7A H 0.5994 0.0703 0.4777 0.259 Uiso 1 1 calc R . .
H7B H 0.6758 0.1236 0.4939 0.259 Uiso 1 1 calc R . .
H7C H 0.6060 0.1066 0.5657 0.259 Uiso 1 1 calc R . .
C8 C 0.7546(5) 0.0066(3) 0.4872(3) 0.108(2) Uani 1 1 d . . .
H8A H 0.7050 -0.0110 0.4485 0.162 Uiso 1 1 calc R . .
H8B H 0.7912 -0.0264 0.5154 0.162 Uiso 1 1 calc R . .
H8C H 0.7963 0.0321 0.4551 0.162 Uiso 1 1 calc R . .
C9 C 0.9009(5) 0.1140(3) 0.6006(6) 0.150(4) Uani 1 1 d . . .
C10 C 0.9362(5) 0.1686(3) 0.6443(7) 0.185(5) Uani 1 1 d . . .
H10A H 0.9933 0.1828 0.6189 0.277 Uiso 1 1 calc R . .
H10B H 0.9509 0.1592 0.7042 0.277 Uiso 1 1 calc R . .
H10C H 0.8880 0.2007 0.6392 0.277 Uiso 1 1 calc R . .
C11 C 0.9738(4) 0.0708(3) 0.5652(6) 0.148(3) Uani 1 1 d . . .
H11A H 1.0261 0.0948 0.5452 0.222 Uiso 1 1 calc R . .
H11B H 0.9439 0.0473 0.5180 0.222 Uiso 1 1 calc R . .
H11C H 0.9978 0.0427 0.6099 0.222 Uiso 1 1 calc R . .
C12 C 0.8399(10) 0.1514(4) 0.5059(6) 0.252(7) Uani 1 1 d . . .
H12A H 0.8856 0.1754 0.4760 0.379 Uiso 1 1 calc R . .
H12B H 0.7902 0.1785 0.5241 0.379 Uiso 1 1 calc R . .
H12C H 0.8119 0.1200 0.4679 0.379 Uiso 1 1 calc R . .
C13 C 0.6329(3) 0.27122(18) 0.6888(2) 0.0745(12) Uani 1 1 d . . .
H13A H 0.5688 0.2836 0.6882 0.089 Uiso 1 1 calc R . .
C14 C 0.7112(3) 0.30752(15) 0.5323(2) 0.0584(9) Uani 1 1 d . . .
C15 C 0.7933(3) 0.30886(17) 0.4864(3) 0.0691(10) Uani 1 1 d . . .
H15A H 0.8533 0.3130 0.5159 0.083 Uiso 1 1 calc R . .
C16 C 0.7871(3) 0.30415(19) 0.3975(3) 0.0724(11) Uani 1 1 d . . .
H16A H 0.8427 0.3059 0.3675 0.087 Uiso 1 1 calc R . .
C17 C 0.7010(4) 0.2971(2) 0.3541(3) 0.0765(11) Uani 1 1 d . . .
H17A H 0.6970 0.2937 0.2942 0.092 Uiso 1 1 calc R . .
C18 C 0.6204(4) 0.2950(3) 0.3979(3) 0.0961(16) Uani 1 1 d . . .
H18A H 0.5611 0.2897 0.3673 0.115 Uiso 1 1 calc R . .
C19 C 0.6234(3) 0.3005(3) 0.4865(3) 0.0866(14) Uani 1 1 d . . .
H19A H 0.5668 0.2995 0.5152 0.104 Uiso 1 1 calc R . .
C20 C 0.8275(3) 0.13021(18) 1.1813(2) 0.0652(10) Uani 1 1 d . . .
C21 C 0.8252(4) 0.2020(2) 1.1798(3) 0.0888(14) Uani 1 1 d . . .
H21A H 0.8789 0.2180 1.2151 0.133 Uiso 1 1 calc R . .
H21B H 0.7662 0.2164 1.2018 0.133 Uiso 1 1 calc R . .
H21C H 0.8289 0.2164 1.1215 0.133 Uiso 1 1 calc R . .
C22 C 0.8283(5) 0.1060(4) 1.2734(4) 0.172(4) Uani 1 1 d . . .
H22A H 0.8828 0.1230 1.3067 0.257 Uiso 1 1 calc R . .
H22B H 0.8326 0.0612 1.2732 0.257 Uiso 1 1 calc R . .
H22C H 0.7701 0.1184 1.2986 0.257 Uiso 1 1 calc R . .
C23 C 0.9233(3) 0.1139(3) 1.1463(4) 0.1036(18) Uani 1 1 d . . .
H23A H 0.9746 0.1310 1.1836 0.155 Uiso 1 1 calc R . .
H23B H 0.9262 0.1309 1.0894 0.155 Uiso 1 1 calc R . .
H23C H 0.9300 0.0693 1.1440 0.155 Uiso 1 1 calc R . .
C24 C 0.7395(3) 0.01441(17) 1.0859(3) 0.0674(10) Uani 1 1 d . . .
C25 C 0.8251(5) 0.0090(3) 1.0299(5) 0.130(2) Uani 1 1 d . . .
H25A H 0.8361 -0.0341 1.0170 0.195 Uiso 1 1 calc R . .
H25B H 0.8814 0.0260 1.0605 0.195 Uiso 1 1 calc R . .
H25C H 0.8118 0.0317 0.9772 0.195 Uiso 1 1 calc R . .
C26 C 0.7577(7) -0.0259(2) 1.1652(4) 0.170(4) Uani 1 1 d . . .
H26A H 0.7672 -0.0684 1.1479 0.254 Uiso 1 1 calc R . .
H26B H 0.7033 -0.0237 1.2000 0.254 Uiso 1 1 calc R . .
H26C H 0.8141 -0.0113 1.1981 0.254 Uiso 1 1 calc R . .
C27 C 0.6537(4) -0.0100(2) 1.0314(4) 0.1082(19) Uani 1 1 d . . .
H27A H 0.6635 -0.0533 1.0184 0.162 Uiso 1 1 calc R . .
H27B H 0.6463 0.0134 0.9786 0.162 Uiso 1 1 calc R . .
H27C H 0.5967 -0.0057 1.0625 0.162 Uiso 1 1 calc R . .
C28 C 0.6036(3) 0.1126(2) 1.1613(3) 0.0715(10) Uani 1 1 d . . .
C29 C 0.5881(5) 0.0699(4) 1.2400(4) 0.143(3) Uani 1 1 d . . .
H29A H 0.5280 0.0801 1.2634 0.215 Uiso 1 1 calc R . .
H29B H 0.6397 0.0762 1.2834 0.215 Uiso 1 1 calc R . .
H29C H 0.5872 0.0270 1.2219 0.215 Uiso 1 1 calc R . .
C30 C 0.5928(5) 0.1798(3) 1.1845(7) 0.163(4) Uani 1 1 d . . .
H30A H 0.5321 0.1859 1.2093 0.244 Uiso 1 1 calc R . .
H30B H 0.5951 0.2050 1.1335 0.244 Uiso 1 1 calc R . .
H30C H 0.6441 0.1917 1.2256 0.244 Uiso 1 1 calc R . .
C31 C 0.5202(4) 0.0961(3) 1.0970(4) 0.116(2) Uani 1 1 d . . .
H31A H 0.4604 0.1044 1.1222 0.174 Uiso 1 1 calc R . .
H31B H 0.5236 0.0526 1.0823 0.174 Uiso 1 1 calc R . .
H31C H 0.5240 0.1209 1.0457 0.174 Uiso 1 1 calc R . .
C32 C 0.8412(2) 0.21514(17) 0.8787(2) 0.0540(8) Uani 1 1 d . . .
H32A H 0.8523 0.1982 0.8222 0.065 Uiso 1 1 calc R . .
H32B H 0.8974 0.2058 0.9169 0.065 Uiso 1 1 calc R . .
C33 C 0.8287(3) 0.32160(15) 0.9810(2) 0.0574(9) Uani 1 1 d . . .
C34 C 0.9151(3) 0.3324(2) 1.0274(3) 0.0720(11) Uani 1 1 d . . .
H34A H 0.9728 0.3263 1.0017 0.086 Uiso 1 1 calc R . .
C35 C 0.9158(4) 0.3523(2) 1.1127(3) 0.0807(12) Uani 1 1 d . . .
H35A H 0.9741 0.3596 1.1439 0.097 Uiso 1 1 calc R . .
C36 C 0.8318(4) 0.36116(19) 1.1507(3) 0.0784(12) Uani 1 1 d . . .
H36A H 0.8326 0.3748 1.2077 0.094 Uiso 1 1 calc R . .
C37 C 0.7459(4) 0.3500(2) 1.1052(3) 0.0791(12) Uani 1 1 d . . .
H37A H 0.6885 0.3558 1.1315 0.095 Uiso 1 1 calc R . .
C38 C 0.7441(3) 0.32989(18) 1.0195(3) 0.0665(10) Uani 1 1 d . . .
H38A H 0.6856 0.3222 0.9888 0.080 Uiso 1 1 calc R . .

loop_
_atom_site_aniso_label
_atom_site_aniso_U_11
_atom_site_aniso_U_22
_atom_site_aniso_U_33
_atom_site_aniso_U_23
_atom_site_aniso_U_13
_atom_site_aniso_U_12
Fe1 0.0447(3) 0.0595(3) 0.0411(3) 0.00286(19) 0.00353(19) -0.00688(19)
Cl1 0.0573(6) 0.1045(8) 0.0834(7) -0.0252(6) 0.0157(5) 0.0134(5)
Cl2 0.0757(7) 0.0825(7) 0.0751(6) 0.0121(5) 0.0005(5) -0.0343(5)
P1 0.0529(5) 0.0375(4) 0.0471(4) -0.0038(3) 0.0076(4) 0.0078(3)
P2 0.0551(5) 0.0445(4) 0.0425(4) 0.0076(3) -0.0075(4) -0.0113(3)
S1 0.1655(13) 0.0468(5) 0.0519(6) 0.0003(4) -0.0084(6) -0.0168(6)
S2 0.0912(7) 0.0619(5) 0.0490(5) 0.0086(4) 0.0022(5) -0.0234(5)
N1 0.0544(15) 0.0432(13) 0.0388(13) -0.0010(10) 0.0096(11) 0.0112(11)
N2 0.0599(17) 0.0459(14) 0.0403(13) 0.0014(11) 0.0119(12) 0.0105(12)
N3 0.0529(15) 0.0394(13) 0.0420(13) 0.0003(10) 0.0072(11) 0.0067(11)
N4 0.0528(15) 0.0418(13) 0.0390(13) 0.0009(10) -0.0019(11) -0.0006(11)
N5 0.0523(15) 0.0429(13) 0.0434(14) 0.0013(11) -0.0045(11) -0.0001(11)
N6 0.0591(17) 0.0569(16) 0.0500(15) 0.0146(13) -0.0130(13) -0.0148(13)
C1 0.213(7) 0.085(3) 0.101(4) 0.036(3) 0.059(4) 0.089(4)
C2 0.409(19) 0.430(19) 0.267(13) -0.258(14) -0.268(14) 0.345(17)
C3 0.456(18) 0.120(6) 0.099(5) 0.067(4) 0.096(8) 0.149(9)
C4 0.174(6) 0.067(3) 0.103(4) 0.001(3) 0.000(4) 0.063(3)
C5 0.130(5) 0.178(6) 0.111(4) -0.092(5) -0.052(4) 0.080(5)
C6 0.228(11) 0.225(11) 0.51(2) -0.217(14) 0.251(14) -0.174(10)
C7 0.157(6) 0.190(7) 0.156(6) -0.106(6) -0.096(5) 0.104(6)
C8 0.144(5) 0.098(4) 0.079(3) -0.047(3) -0.020(3) 0.038(3)
C9 0.125(5) 0.084(3) 0.257(9) -0.086(5) 0.141(6) -0.043(3)
C10 0.109(5) 0.126(5) 0.334(12) -0.140(7) 0.115(6) -0.063(4)
C11 0.100(4) 0.119(5) 0.236(8) -0.092(5) 0.097(5) -0.020(3)
C12 0.494(19) 0.096(5) 0.197(9) 0.063(6) 0.243(12) 0.072(8)
C13 0.102(3) 0.063(2) 0.062(2) 0.0133(18) 0.029(2) 0.041(2)
C14 0.083(3) 0.0416(17) 0.0498(18) 0.0040(14) 0.0031(18) -0.0002(16)
C15 0.065(2) 0.058(2) 0.083(3) 0.0147(19) 0.000(2) -0.0092(17)
C16 0.077(3) 0.067(2) 0.076(3) 0.010(2) 0.027(2) 0.004(2)
C17 0.090(3) 0.085(3) 0.056(2) -0.002(2) 0.017(2) -0.001(2)
C18 0.072(3) 0.163(5) 0.053(2) -0.002(3) 0.002(2) -0.009(3)
C19 0.061(2) 0.142(4) 0.058(2) -0.002(3) 0.015(2) 0.003(3)
C20 0.072(2) 0.069(2) 0.0514(19) 0.0121(17) -0.0205(17) -0.0246(19)
C21 0.092(3) 0.081(3) 0.092(3) -0.023(2) -0.008(3) -0.026(3)
C22 0.173(6) 0.256(9) 0.076(3) 0.083(5) -0.069(4) -0.140(6)
C23 0.064(3) 0.106(4) 0.136(5) 0.010(3) -0.025(3) -0.017(3)
C24 0.092(3) 0.0469(19) 0.061(2) 0.0037(16) -0.006(2) -0.0058(18)
C25 0.131(5) 0.097(4) 0.162(6) -0.059(4) 0.024(5) -0.001(4)
C26 0.343(12) 0.053(3) 0.107(5) 0.031(3) -0.025(6) 0.011(5)
C27 0.116(4) 0.069(3) 0.135(5) -0.024(3) -0.024(4) -0.026(3)
C28 0.066(2) 0.088(3) 0.060(2) 0.001(2) 0.0017(18) -0.008(2)
C29 0.117(5) 0.224(8) 0.092(4) 0.053(5) 0.034(4) -0.007(5)
C30 0.103(5) 0.113(5) 0.278(11) -0.065(6) 0.062(6) 0.003(4)
C31 0.060(3) 0.173(6) 0.114(4) -0.015(4) 0.000(3) -0.014(3)
C32 0.0517(19) 0.065(2) 0.0450(17) -0.0026(15) 0.0026(14) -0.0014(15)
C33 0.073(2) 0.0454(17) 0.0534(19) 0.0026(14) 0.0003(17) -0.0122(15)
C34 0.067(2) 0.080(3) 0.068(2) -0.013(2) 0.0027(19) -0.016(2)
C35 0.089(3) 0.088(3) 0.063(2) -0.014(2) -0.009(2) -0.018(2)
C36 0.113(4) 0.060(2) 0.062(2) -0.0105(18) 0.004(2) -0.003(2)
C37 0.092(3) 0.068(3) 0.079(3) 0.002(2) 0.019(2) 0.010(2)
C38 0.070(3) 0.063(2) 0.066(2) 0.0059(18) -0.0003(19) -0.0024(18)

loop_
_atom_type_symbol
_atom_type_description
_atom_type_scat_dispersion_real
_atom_type_scat_dispersion_imag
_atom_type_scat_source
C C 0.0033 0.0016 'International Tables Vol C Tables 4.2.6.8 and 6.1.1.4'
H H 0.0000 0.0000 'International Tables Vol C Tables 4.2.6.8 and 6.1.1.4'
N N 0.0061 0.0033 'International Tables Vol C Tables 4.2.6.8 and 6.1.1.4'
P P 0.1023 0.0942 'International Tables Vol C Tables 4.2.6.8 and 6.1.1.4'
S S 0.1246 0.1234 'International Tables Vol C Tables 4.2.6.8 and 6.1.1.4'
Cl Cl 0.1484 0.1585 'International Tables Vol C Tables 4.2.6.8 and 6.1.1.4'
Fe Fe 0.3463 0.8444 'International Tables Vol C Tables 4.2.6.8 and 6.1.1.4'

loop_
_geom_angle_atom_site_label_1
_geom_angle_atom_site_label_2
_geom_angle_atom_site_label_3
_geom_angle
_geom_angle_site_symmetry_1
_geom_angle_site_symmetry_3
_geom_angle_publ_flag
N4 Fe1 N1 96.54(10) . . ?
N4 Fe1 Cl2 125.80(8) . . ?
N1 Fe1 Cl2 108.84(8) . . ?
N4 Fe1 Cl1 108.35(8) . . ?
N1 Fe1 Cl1 101.60(7) . . ?
Cl2 Fe1 Cl1 111.99(5) . . ?
N3 P1 C1 100.32(19) . . ?
N3 P1 C9 111.79(17) . . ?
C1 P1 C9 113.8(4) . . ?
N3 P1 C5 110.8(2) . . ?
C1 P1 C5 107.6(4) . . ?
C9 P1 C5 111.9(4) . . ?
N6 P2 C24 106.85(17) . . ?
N6 P2 C28 100.96(18) . . ?
C24 P2 C28 111.9(2) . . ?
N6 P2 C20 113.22(15) . . ?
C24 P2 C20 110.87(19) . . ?
C28 P2 C20 112.53(19) . . ?
C14 S1 C13 105.0(2) . . ?
C33 S2 C32 101.22(15) . . ?
N2 N1 C13 113.4(3) . . ?
N2 N1 Fe1 124.5(2) . . ?
C13 N1 Fe1 121.7(2) . . ?
N1 N2 N3 112.1(2) . . ?
N2 N3 P1 115.4(2) . . ?
N5 N4 C32 111.4(3) . . ?
N5 N4 Fe1 123.5(2) . . ?
C32 N4 Fe1 125.1(2) . . ?
N4 N5 N6 112.1(2) . . ?
N5 N6 P2 116.6(2) . . ?
C3 C1 C4 119.8(6) . . ?
C3 C1 C2 99.9(8) . . ?
C4 C1 C2 102.8(5) . . ?
C3 C1 P1 118.6(4) . . ?
C4 C1 P1 114.6(4) . . ?
C2 C1 P1 93.6(6) . . ?
C7 C5 C8 114.2(6) . . ?
C7 C5 C6 105.1(8) . . ?
C8 C5 C6 107.0(6) . . ?
C7 C5 P1 115.0(5) . . ?
C8 C5 P1 115.1(4) . . ?
C6 C5 P1 98.1(6) . . ?
C10 C9 C11 117.4(6) . . ?
C10 C9 C12 98.6(7) . . ?
C11 C9 C12 105.3(6) . . ?
C10 C9 P1 116.6(4) . . ?
C11 C9 P1 116.1(4) . . ?
C12 C9 P1 97.7(5) . . ?
N1 C13 S1 116.5(3) . . ?
C19 C14 C15 118.0(4) . . ?
C19 C14 S1 123.5(3) . . ?
C15 C14 S1 118.4(3) . . ?
C16 C15 C14 120.9(4) . . ?
C17 C16 C15 120.2(4) . . ?
C16 C17 C18 119.7(4) . . ?
C17 C18 C19 121.9(4) . . ?
C18 C19 C14 119.3(4) . . ?
C23 C20 C22 107.8(5) . . ?
C23 C20 C21 104.1(4) . . ?
C22 C20 C21 110.8(5) . . ?
C23 C20 P2 112.8(3) . . ?
C22 C20 P2 111.7(3) . . ?
C21 C20 P2 109.4(3) . . ?
C26 C24 C27 110.0(5) . . ?
C26 C24 C25 109.0(6) . . ?
C27 C24 C25 105.9(4) . . ?
C26 C24 P2 113.1(3) . . ?
C27 C24 P2 110.1(3) . . ?
C25 C24 P2 108.5(3) . . ?
C30 C28 C31 107.3(5) . . ?
C30 C28 C29 110.9(6) . . ?
C31 C28 C29 103.9(5) . . ?
C30 C28 P2 110.8(4) . . ?
C31 C28 P2 110.2(3) . . ?
C29 C28 P2 113.4(4) . . ?
N4 C32 S2 113.6(2) . . ?
C38 C33 C34 119.8(4) . . ?
C38 C33 S2 120.5(3) . . ?
C34 C33 S2 119.7(3) . . ?
C33 C34 C35 119.9(4) . . ?
C36 C35 C34 120.4(4) . . ?
C35 C36 C37 119.9(4) . . ?
C36 C37 C38 120.3(4) . . ?
C33 C38 C37 119.6(4) . . ?

loop_
_geom_bond_atom_site_label_1
_geom_bond_atom_site_label_2
_geom_bond_distance
_geom_bond_site_symmetry_2
_geom_bond_publ_flag
Fe1 N4 2.076(3) . ?
Fe1 N1 2.122(3) . ?
Fe1 Cl2 2.2587(12) . ?
Fe1 Cl1 2.3093(13) . ?
P1 N3 1.650(3) . ?
P1 C1 1.852(5) . ?
P1 C9 1.855(5) . ?
P1 C5 1.865(5) . ?
P2 N6 1.660(3) . ?
P2 C24 1.872(4) . ?
P2 C28 1.879(4) . ?
P2 C20 1.889(3) . ?
S1 C14 1.768(4) . ?
S1 C13 1.805(5) . ?
S2 C33 1.790(4) . ?
S2 C32 1.819(4) . ?
N1 N2 1.273(3) . ?
N1 C13 1.460(4) . ?
N2 N3 1.330(3) . ?
N4 N5 1.288(3) . ?
N4 C32 1.441(4) . ?
N5 N6 1.309(4) . ?
C1 C3 1.353(9) . ?
C1 C4 1.534(6) . ?
C1 C2 1.891(16) . ?
C5 C7 1.396(8) . ?
C5 C8 1.524(7) . ?
C5 C6 1.806(13) . ?
C9 C10 1.421(7) . ?
C9 C11 1.503(7) . ?
C9 C12 1.832(14) . ?
C14 C19 1.381(6) . ?
C14 C15 1.387(6) . ?
C15 C16 1.380(6) . ?
C16 C17 1.342(6) . ?
C17 C18 1.351(6) . ?
C18 C19 1.378(6) . ?
C20 C23 1.514(7) . ?
C20 C22 1.520(6) . ?
C20 C21 1.538(6) . ?
C24 C26 1.510(6) . ?
C24 C27 1.510(6) . ?
C24 C25 1.526(8) . ?
C28 C30 1.493(7) . ?
C28 C31 1.521(6) . ?
C28 C29 1.552(7) . ?
C33 C38 1.367(6) . ?
C33 C34 1.379(5) . ?
C34 C35 1.389(6) . ?
C35 C36 1.357(7) . ?
C36 C37 1.368(6) . ?
C37 C38 1.396(6) . ?
